data_4319140
loop_
_publ_author_name
'Anna Bonamartini Corradi'
'Anna Maria Ferrari'
'Lara Righi'
'Paolo Sgarabotto'

_publ_section_title
;
 An Additional Structural and Electrical Study of Polymeric
 Haloplumbates(II) with Heterocyclic Diprotonated Amines
;
_journal_name_full 'Inorganic Chemistry'
_journal_page_first 218
_journal_page_last 223
_journal_paper_doi 10.1021/ic000319k
_journal_volume 40
_journal_year 2001
_chemical_formula_sum 'C6 H16 Br4 N2 Pb'
_chemical_formula_weight 643.02
_space_group_IT_number 4
_symmetry_Int_Tables_number 4
_symmetry_space_group_name_Hall 'P 2yb'
_symmetry_space_group_name_H-M 'P 1 21 1'
_cell_angle_alpha 90.00(0)
_cell_angle_beta 98.6(1)
_cell_angle_gamma 90.0(0)
_cell_formula_units_Z 2.00
_cell_length_a 6.101(2)
_cell_length_b 18.822(3)
_cell_length_c 6.229(2)
_cell_measurement_radiation X
_cell_measurement_reflns_used 30
_cell_measurement_temperature 298
_cell_measurement_theta_max 25
_cell_measurement_theta_min 15
_cell_measurement_wavelength 0.71069
_cell_volume 707.3(4)
_diffrn_ambient_temperature 298
_diffrn_radiation_monochromator graphite
_diffrn_radiation_source Mo
_diffrn_radiation_type X
_diffrn_radiation_wavelength 0.71069
_exptl_absorpt_coefficient_mu 23.1935
_exptl_absorpt_correction_type 'Walker and Stuart'
_exptl_crystal_colour colourless
_exptl_crystal_density_diffrn 3.0195
_exptl_crystal_description prism
_exptl_crystal_F_000 576.0
_exptl_crystal_size_max 0.33
_exptl_crystal_size_mid 0.17
_exptl_crystal_size_min 0.14
_refine_ls_number_parameters 77
_refine_ls_number_reflns 1352
_refine_ls_restrained_S_obs 0.255
_refine_ls_R_factor_gt 0.029
_refine_ls_wR_factor_ref 0.031
_reflns_number_total 2294
_cod_data_source_file ic000319k_2.cif
_cod_data_source_block (me2pipzH2)[PbBr4]
_cod_depositor_comments
;
 Changing the _atom_site_occupancy data item value from '.' to '1'
 for all fully occupied atom sites.

 Antanas Vaitkus,
 2017-02-19

 Removing atoms 'Br21' and 'Br41' since they are symmetrical equivalents
 of atoms 'Br2' and 'Br4' respectively.

 The following information was removed:
 # _atom_site loop:
 # Br21 0.6605(2) -0.1500(5) 0.0097(2) 0.0400(6) Uani Br . 1 .
 # Br41 0.2065(2) -0.1516(5) -0.4936(2) 0.0285(4) Uani Br . 1 .
 # _atom_site_aniso loop:
 # Br21 0.0217(6) 0.0646(14) 0.0316(7) 0.0128(27) -0.0029(5) 0.0044(26)
 # Br41 0.0334(7) 0.0375(7) 0.0132(5) -0.0067(27) -0.0013(4) -0.0033(29)

 Antanas Vaitkus,
 2017-02-17
;
_cod_original_cell_volume 707.2(4)
_cod_original_sg_symbol_H-M ' P 21 '
_cod_original_formula_sum 'Pb1 Br4 N2 C6 H16 '
_cod_database_code 4319140

loop_
_symmetry_equiv_pos_as_xyz
x,y,z
-x,y+1/2,-z

loop_
_atom_site_label
_atom_site_fract_x
_atom_site_fract_y
_atom_site_fract_z
_atom_site_U_iso_or_equiv
_atom_site_adp_type
_atom_site_type_symbol
_atom_site_calc_flag
_atom_site_occupancy
_atom_site_disorder_group
Pb1 0.1488(1) -0.1528(3) 0.0459(1) 0.0142(1) Uani Pb . 1 .
Br1 0.1524(6) 0.00530(0) 0.0727(7) 0.0213(11) Uani Br . 1 .
Br2 -0.3395(2) -0.1500(5) 0.0097(2) 0.0400(5) Uani Br . 1 .
Br3 0.1408(6) -0.3133(1) 0.0701(8) 0.0223(11) Uani Br . 1 .
Br4 0.2065(2) -0.1516(5) 0.5064(2) 0.0285(4) Uani Br . 1 .

loop_
_atom_site_aniso_label
_atom_site_aniso_U_11
_atom_site_aniso_U_22
_atom_site_aniso_U_33
_atom_site_aniso_U_23
_atom_site_aniso_U_13
_atom_site_aniso_U_12
Pb1 0.0162(2) 0.0157(2) 0.0109(2) -0.0012(9) 0.0022(1) 0.0005(9)
Br1 0.0314(19) 0.0133(17) 0.0198(18) 0.0004(15) 0.0058(14) -0.0005(15)
Br2 0.0217(6) 0.0646(14) 0.0316(7) 0.0128(27) -0.0029(5) 0.0044(26)
Br3 0.0290(19) 0.0169(17) 0.0209(21) -0.0015(16) 0.0033(15) -0.0028(14)
Br4 0.0334(7) 0.0375(7) 0.0132(5) -0.0067(27) -0.0013(4) -0.0033(29)

loop_
_atom_type_symbol
_atom_type_number_in_cell
_atom_type_description
_atom_type_scat_dispersion_real
_atom_type_scat_dispersion_imag
_atom_type_scat_source
Pb 2 'Lead        ' -3.3944 10.1111 'Int. Tab. C, 4.2.6.8, 6.1.1.4'
Br 12 'Bromine     ' -0.2901 2.4595 'Int. Tab. C, 4.2.6.8, 6.1.1.4'

loop_
_geom_angle_atom_site_label_1
_geom_angle_atom_site_label_2
_geom_angle_atom_site_label_3
_geom_angle
_geom_angle_site_symmetry_1
_geom_angle_site_symmetry_2
_geom_angle_site_symmetry_3
_geom_angle_publ_flag
Br1 Pb1 Br2 89.2(2) . . . no
Br1 Pb1 Br3 173.8(2) . . . no
Br1 Pb1 Br4 86.4(2) . . . no
Br2 Pb1 Br3 89.9(2) . . . no
Br2 Pb1 Br4 92.8(0) . . . no
Br3 Pb1 Br4 87.6(2) . . . no

loop_
_geom_bond_atom_site_label_1
_geom_bond_atom_site_label_2
_geom_bond_distance
_geom_bond_site_symmetry_1
_geom_bond_site_symmetry_2
_geom_bond_publ_flag
Pb1 BR1 2.980(6) . . no
Pb1 BR2 2.954(2) . . no
Pb1 BR3 3.025(6) . . no
Pb1 BR4 2.837(2) . . no
